data_2217422
loop_
_publ_author_name
'Li, Jing'
'Lowary, Todd L.'
'McDonald, Robert'

_publ_section_title
(1<i>R</i>,2<i>R</i>,3<i>R</i>,4<i>R</i>,5<i>S</i>)-2,3-Bis[(2<i>S</i>')-2-acetoxy-2-phenylacetoxy]-4-azido-1-[(2,4-dinitrophenyl)hydrazonomethyl]bicyclo[3.1.0]hexane
_journal_coeditor_code BQ2060
_journal_issue 2
_journal_name_full 'Acta Crystallographica Section E'
_journal_page_first o459
_journal_page_last o460
_journal_paper_doi 10.1107/S1600536808000718
_journal_volume 64
_journal_year 2008
_chemical_formula_iupac 'C33 H29 N7 O12'
_chemical_formula_moiety 'C33 H29 N7 O12'
_chemical_formula_sum 'C33 H29 N7 O12'
_chemical_formula_weight 715.63
_chemical_melting_point 333
_chemical_name_systematic
;
(1R,2R,3R,4R,5S)-2,3-Bis[(2S')-2-acetoxy-2-phenylacetoxy]-4-azido-1-[(2,4-
dinitrophenyl)hydrazonomethyl]bicyclo[3.1.0]hexane
;
_space_group_IT_number 4
_symmetry_cell_setting monoclinic
_symmetry_space_group_name_Hall 'P 2yb'
_symmetry_space_group_name_H-M 'P 1 21 1'
_atom_sites_solution_hydrogens geom
_atom_sites_solution_primary direct
_atom_sites_solution_secondary difmap
_cell_angle_alpha 90.00
_cell_angle_beta 99.006(2)
_cell_angle_gamma 90.00
_cell_formula_units_Z 2
_cell_length_a 6.8522(11)
_cell_length_b 17.747(3)
_cell_length_c 13.729(2)
_cell_measurement_reflns_used 4802
_cell_measurement_temperature 193(2)
_cell_measurement_theta_max 22.44
_cell_measurement_theta_min 2.30
_cell_volume 1648.9(5)
_computing_cell_refinement 'SAINT (Bruker, 2003)'
_computing_data_collection 'SMART (Bruker, 2001)'
_computing_data_reduction 'SAINT (Bruker, 2003)'
_computing_molecular_graphics 'SHELXTL (Sheldrick, 2008)'
_computing_publication_material 'SHELXTL (Sheldrick, 2008)'
_computing_structure_refinement 'SHELXL97 (Sheldrick, 2008)'
_computing_structure_solution 'SHELXS97 (Sheldrick, 2008)'
_diffrn_ambient_temperature 193(2)
_diffrn_detector_area_resol_mean 8.192
_diffrn_measured_fraction_theta_full 0.993
_diffrn_measured_fraction_theta_max 0.993
_diffrn_measurement_device_type 'Bruker SMART 1000 CCD area-detector/PLATFORM'
_diffrn_measurement_method \w
_diffrn_radiation_monochromator graphite
_diffrn_radiation_source 'fine-focus sealed tube'
_diffrn_radiation_type MoK\a
_diffrn_radiation_wavelength 0.71073
_diffrn_reflns_av_R_equivalents 0.0395
_diffrn_reflns_av_sigmaI/netI 0.0342
_diffrn_reflns_limit_h_max 8
_diffrn_reflns_limit_h_min -8
_diffrn_reflns_limit_k_max 22
_diffrn_reflns_limit_k_min -22
_diffrn_reflns_limit_l_max 17
_diffrn_reflns_limit_l_min -17
_diffrn_reflns_number 13919
_diffrn_reflns_theta_full 27.55
_diffrn_reflns_theta_max 27.55
_diffrn_reflns_theta_min 1.89
_diffrn_standards_decay_% 0
_diffrn_standards_interval_time 0
_diffrn_standards_number 0
_exptl_absorpt_coefficient_mu 0.112
_exptl_absorpt_correction_T_max 0.9955
_exptl_absorpt_correction_T_min 0.7565
_exptl_absorpt_correction_type multi-scan
_exptl_absorpt_process_details '(SADABS; Bruker, 2003)'
_exptl_crystal_colour yellow
_exptl_crystal_density_diffrn 1.441
_exptl_crystal_density_method 'not measured'
_exptl_crystal_description plate
_exptl_crystal_F_000 744
_exptl_crystal_size_max 0.63
_exptl_crystal_size_mid 0.56
_exptl_crystal_size_min 0.04
_refine_diff_density_max 0.200
_refine_diff_density_min -0.233
_refine_ls_abs_structure_details 'Flack (1983)'
_refine_ls_abs_structure_Flack -0.1(10)
_refine_ls_extinction_method none
_refine_ls_goodness_of_fit_ref 1.039
_refine_ls_hydrogen_treatment constr
_refine_ls_matrix_type full
_refine_ls_number_parameters 471
_refine_ls_number_reflns 3905
_refine_ls_number_restraints 1
_refine_ls_restrained_S_all 1.039
_refine_ls_R_factor_all 0.0595
_refine_ls_R_factor_gt 0.0432
_refine_ls_shift/su_max 0.000
_refine_ls_shift/su_mean 0.000
_refine_ls_structure_factor_coef Fsqd
_refine_ls_weighting_details 'calc w=1/[\s^2^(Fo^2^)+(0.0581P)^2^+0.2055P] where P=(Fo^2^+2Fc^2^)/3'
_refine_ls_weighting_scheme calc
_refine_ls_wR_factor_gt 0.0958
_refine_ls_wR_factor_ref 0.1041
_reflns_number_gt 3150
_reflns_number_total 3905
_reflns_threshold_expression I>2\s(I)
_cod_data_source_file bq2060.cif
_cod_data_source_block III
_cod_depositor_comments
;
The following automatic conversions were performed:
'_symmetry_cell_setting' value 'Monoclinic' changed to 'monoclinic'
according to '/home/saulius/struct/CIF-dictionaries/cif_core.dic'
dictionary named 'cif_core.dic' version 2.4.1 from 2010-06-29.

Automatic conversion script
Id: cif_fix_enum 1527 2010-12-29 10:47:43Z saulius 

The following automatic conversions were performed:

'_symmetry_cell_setting' value 'Monoclinic' changed to 'monoclinic'
according to /home/saulius/struct/CIF-dictionaries/cif_core.dic
dictionary named 'cif_core.dic' version 2.4.1 from 2010-06-29.

Automatic conversion script
Id: cif_fix_values 1715 2011-07-08 13:25:40Z adriana 
;
_cod_original_sg_symbol_H-M 'P 21'
_cod_database_code 2217422
_cod_database_fobs_code 2217422

loop_
_symmetry_equiv_pos_as_xyz
'x, y, z'
'-x, y+1/2, -z'

loop_
_atom_site_type_symbol
_atom_site_label
_atom_site_fract_x
_atom_site_fract_y
_atom_site_fract_z
_atom_site_U_iso_or_equiv
_atom_site_adp_type
_atom_site_calc_flag
_atom_site_refinement_flags
_atom_site_occupancy
O O10 0.0216(3) -0.17710(12) 0.26418(16) 0.0430(5) Uani d . 1
O O11 0.0112(4) -0.21885(13) 0.11642(18) 0.0552(7) Uani d . 1
O O12 0.1584(4) -0.05771(17) -0.14093(19) 0.0633(7) Uani d . 1
O O13 0.1090(9) 0.0610(2) -0.1281(3) 0.1188(17) Uani d . 1
O O20 -0.0140(3) 0.20972(11) 0.40781(13) 0.0325(4) Uani d . 1
O O21 0.2602(4) 0.20436(16) 0.33755(19) 0.0563(7) Uani d . 1
O O22 0.1282(3) 0.31877(12) 0.21350(14) 0.0395(5) Uani d . 1
O O23 0.2147(4) 0.40018(15) 0.33712(19) 0.0561(7) Uani d . 1
O O30 0.2856(3) 0.23219(11) 0.60946(15) 0.0370(5) Uani d . 1
O O31 0.1682(3) 0.34574(11) 0.55501(17) 0.0423(5) Uani d . 1
O O32 0.5724(3) 0.38917(12) 0.57755(17) 0.0437(5) Uani d . 1
O O33 0.6065(5) 0.29640(16) 0.4718(2) 0.0641(7) Uani d . 1
N N1 0.2676(5) 0.08960(15) 0.6739(2) 0.0462(7) Uani d . 1
N N2 0.3933(6) 0.10936(17) 0.7397(3) 0.0646(9) Uani d . 1
N N3 0.5225(8) 0.1213(3) 0.7995(4) 0.113(2) Uani d . 1
N N10 -0.0001(4) 0.03342(13) 0.35238(18) 0.0331(5) Uani d . 1
N N11 0.0016(4) -0.03229(13) 0.29748(18) 0.0326(5) Uani d . 1
H H11N -0.0152 -0.0764 0.3242 0.039 Uiso calc R 1
N N12 0.0236(4) -0.16687(14) 0.17555(18) 0.0351(6) Uani d . 1
N N13 0.1177(5) -0.00261(19) -0.0941(2) 0.0532(8) Uani d . 1
C C1 -0.0749(4) 0.09361(16) 0.4950(2) 0.0330(6) Uani d . 1
C C2 0.0664(4) 0.15750(15) 0.4847(2) 0.0310(6) Uani d . 1
H H2 0.1955 0.1370 0.4711 0.037 Uiso calc R 1
C C3 0.0947(4) 0.19714(16) 0.5849(2) 0.0329(6) Uani d . 1
H H3 -0.0124 0.2351 0.5871 0.040 Uiso calc R 1
C C4 0.0799(5) 0.13409(17) 0.6595(2) 0.0399(7) Uani d . 1
H H4 0.0440 0.1531 0.7229 0.048 Uiso calc R 1
C C5 -0.0736(5) 0.08206(17) 0.6058(2) 0.0407(7) Uani d . 1
H H5 -0.0795 0.0293 0.6307 0.049 Uiso calc R 1
C C6 -0.2535(5) 0.11335(18) 0.5436(2) 0.0434(8) Uani d . 1
H H6A -0.2833 0.1674 0.5514 0.052 Uiso calc R 1
H H6B -0.3710 0.0803 0.5296 0.052 Uiso calc R 1
C C10 -0.0820(4) 0.02899(16) 0.4284(2) 0.0337(6) Uani d . 1
H H10 -0.1478 -0.0160 0.4423 0.040 Uiso calc R 1
C C11 0.0292(4) -0.02746(16) 0.2031(2) 0.0295(6) Uani d . 1
C C12 0.0412(4) -0.09040(15) 0.1406(2) 0.0297(6) Uani d . 1
C C13 0.0683(4) -0.08305(17) 0.0436(2) 0.0333(6) Uani d . 1
H H13 0.0770 -0.1262 0.0036 0.040 Uiso calc R 1
C C14 0.0826(5) -0.01172(18) 0.0063(2) 0.0376(7) Uani d . 1
C C15 0.0666(5) 0.05230(19) 0.0633(2) 0.0404(7) Uani d . 1
H H15 0.0730 0.1011 0.0354 0.048 Uiso calc R 1
C C16 0.0419(5) 0.04441(17) 0.1591(2) 0.0367(7) Uani d . 1
H H16 0.0329 0.0883 0.1978 0.044 Uiso calc R 1
C C20 0.0997(4) 0.22849(16) 0.3412(2) 0.0326(6) Uani d . 1
C C21 -0.0100(5) 0.28412(16) 0.2676(2) 0.0343(6) Uani d . 1
H H21 -0.0728 0.3238 0.3042 0.041 Uiso calc R 1
C C22 0.2309(5) 0.37810(18) 0.2566(2) 0.0410(7) Uani d . 1
C C23 0.3617(6) 0.4100(2) 0.1896(3) 0.0552(9) Uani d . 1
H H23A 0.4046 0.4606 0.2119 0.066 Uiso calc R 1
H H23B 0.2888 0.4127 0.1223 0.066 Uiso calc R 1
H H23C 0.4776 0.3775 0.1904 0.066 Uiso calc R 1
C C24 -0.1682(4) 0.24595(16) 0.1939(2) 0.0340(6) Uani d . 1
C C25 -0.3494(5) 0.22742(18) 0.2210(2) 0.0410(7) Uani d . 1
H H25 -0.3730 0.2374 0.2861 0.049 Uiso calc R 1
C C26 -0.4943(5) 0.1948(2) 0.1538(3) 0.0472(8) Uani d . 1
H H26 -0.6183 0.1830 0.1727 0.057 Uiso calc R 1
C C27 -0.4619(5) 0.17881(19) 0.0590(3) 0.0445(8) Uani d . 1
H H27 -0.5626 0.1557 0.0133 0.053 Uiso calc R 1
C C28 -0.2813(5) 0.19683(18) 0.0312(2) 0.0401(7) Uani d . 1
H H28 -0.2579 0.1863 -0.0338 0.048 Uiso calc R 1
C C29 -0.1357(5) 0.23022(17) 0.0986(2) 0.0361(6) Uani d . 1
H H29 -0.0121 0.2425 0.0795 0.043 Uiso calc R 1
C C30 0.2988(5) 0.30679(16) 0.5946(2) 0.0336(6) Uani d . 1
C C31 0.5036(5) 0.33491(17) 0.6404(2) 0.0370(6) Uani d . 1
H H31 0.5980 0.2916 0.6511 0.044 Uiso calc R 1
C C32 0.6236(5) 0.3619(2) 0.4925(3) 0.0455(8) Uani d . 1
C C33 0.7038(6) 0.4211(3) 0.4342(3) 0.0609(10) Uani d . 1
H H33A 0.8478 0.4161 0.4416 0.073 Uiso calc R 1
H H33B 0.6699 0.4708 0.4577 0.073 Uiso calc R 1
H H33C 0.6469 0.4156 0.3645 0.073 Uiso calc R 1
C C34 0.4884(4) 0.37238(17) 0.7377(2) 0.0346(6) Uani d . 1
C C35 0.4782(4) 0.45038(18) 0.7455(2) 0.0385(7) Uani d . 1
H H35 0.4847 0.4813 0.6896 0.046 Uiso calc R 1
C C36 0.4582(5) 0.48276(19) 0.8356(3) 0.0438(8) Uani d . 1
H H36 0.4517 0.5360 0.8409 0.053 Uiso calc R 1
C C37 0.4477(5) 0.4391(2) 0.9167(3) 0.0469(8) Uani d . 1
H H37 0.4335 0.4620 0.9777 0.056 Uiso calc R 1
C C38 0.4579(5) 0.3617(2) 0.9095(2) 0.0471(8) Uani d . 1
H H38 0.4510 0.3312 0.9657 0.056 Uiso calc R 1
C C39 0.4780(5) 0.3286(2) 0.8205(2) 0.0436(7) Uani d . 1
H H39 0.4847 0.2753 0.8160 0.052 Uiso calc R 1

loop_
_atom_site_aniso_label
_atom_site_aniso_U_11
_atom_site_aniso_U_22
_atom_site_aniso_U_33
_atom_site_aniso_U_12
_atom_site_aniso_U_13
_atom_site_aniso_U_23
O10 0.0628(14) 0.0296(11) 0.0390(12) -0.0005(10) 0.0153(10) 0.0019(9)
O11 0.0884(19) 0.0289(12) 0.0530(14) -0.0069(12) 0.0262(13) -0.0121(11)
O12 0.088(2) 0.0608(17) 0.0464(14) -0.0106(15) 0.0278(14) -0.0110(13)
O13 0.241(6) 0.064(2) 0.067(2) 0.016(3) 0.072(3) 0.0218(18)
O20 0.0412(11) 0.0278(10) 0.0303(10) -0.0004(8) 0.0112(8) 0.0030(8)
O21 0.0488(14) 0.0656(16) 0.0589(15) 0.0116(12) 0.0221(11) 0.0270(13)
O22 0.0535(13) 0.0313(11) 0.0355(11) -0.0096(10) 0.0122(9) 0.0032(9)
O23 0.0676(16) 0.0490(15) 0.0513(16) -0.0142(13) 0.0082(12) -0.0091(12)
O30 0.0493(12) 0.0194(9) 0.0408(11) -0.0041(9) 0.0023(9) -0.0014(9)
O31 0.0510(13) 0.0247(10) 0.0493(13) -0.0023(9) 0.0019(10) 0.0030(9)
O32 0.0540(13) 0.0324(11) 0.0459(13) -0.0088(10) 0.0114(10) -0.0019(10)
O33 0.089(2) 0.0449(15) 0.0640(16) 0.0043(14) 0.0289(14) -0.0105(13)
N1 0.0712(19) 0.0270(13) 0.0392(15) 0.0008(13) 0.0046(14) 0.0003(12)
N2 0.092(3) 0.0345(17) 0.059(2) 0.0112(17) -0.0134(19) -0.0037(15)
N3 0.132(4) 0.069(3) 0.111(4) 0.031(3) -0.063(3) -0.034(3)
N10 0.0405(13) 0.0231(12) 0.0352(13) -0.0021(10) 0.0050(11) -0.0063(10)
N11 0.0425(14) 0.0209(11) 0.0341(13) -0.0011(10) 0.0053(10) -0.0039(10)
N12 0.0409(14) 0.0265(12) 0.0394(14) -0.0003(10) 0.0112(11) -0.0030(11)
N13 0.066(2) 0.0556(19) 0.0403(16) -0.0009(15) 0.0160(14) 0.0046(15)
C1 0.0434(16) 0.0249(13) 0.0321(15) -0.0051(12) 0.0108(12) -0.0023(12)
C2 0.0443(16) 0.0216(13) 0.0278(14) 0.0002(12) 0.0077(12) 0.0019(11)
C3 0.0413(16) 0.0223(13) 0.0362(16) -0.0034(12) 0.0091(12) -0.0012(12)
C4 0.065(2) 0.0263(15) 0.0296(15) -0.0030(13) 0.0107(14) -0.0010(12)
C5 0.066(2) 0.0237(14) 0.0350(16) -0.0091(14) 0.0176(15) 0.0009(12)
C6 0.0493(19) 0.0332(16) 0.053(2) -0.0090(14) 0.0240(15) -0.0072(15)
C10 0.0404(16) 0.0223(13) 0.0382(16) -0.0037(11) 0.0062(13) -0.0018(12)
C11 0.0275(13) 0.0261(13) 0.0341(15) 0.0015(11) 0.0021(11) -0.0008(11)
C12 0.0305(14) 0.0250(13) 0.0331(15) -0.0008(11) 0.0037(11) -0.0004(12)
C13 0.0330(15) 0.0333(15) 0.0339(15) -0.0007(12) 0.0067(12) -0.0030(13)
C14 0.0411(16) 0.0391(17) 0.0322(15) 0.0008(13) 0.0048(12) 0.0017(13)
C15 0.0468(18) 0.0307(15) 0.0448(18) 0.0031(13) 0.0104(14) 0.0058(13)
C16 0.0435(17) 0.0255(14) 0.0418(17) 0.0018(12) 0.0094(13) -0.0017(13)
C20 0.0396(16) 0.0276(14) 0.0318(14) -0.0051(12) 0.0096(12) -0.0025(12)
C21 0.0445(17) 0.0277(14) 0.0326(15) -0.0010(12) 0.0126(12) 0.0012(12)
C22 0.0500(19) 0.0319(16) 0.0393(18) -0.0047(13) 0.0011(14) 0.0069(14)
C23 0.062(2) 0.045(2) 0.058(2) -0.0187(18) 0.0048(17) 0.0085(17)
C24 0.0421(16) 0.0267(14) 0.0338(15) 0.0046(12) 0.0079(12) 0.0058(12)
C25 0.0489(18) 0.0338(16) 0.0430(17) -0.0012(14) 0.0161(14) -0.0014(14)
C26 0.0440(18) 0.0454(19) 0.055(2) -0.0042(15) 0.0144(15) 0.0017(16)
C27 0.0469(18) 0.0374(18) 0.0470(19) -0.0032(14) 0.0008(15) 0.0013(14)
C28 0.0515(18) 0.0364(16) 0.0330(16) 0.0030(14) 0.0082(13) 0.0015(13)
C29 0.0407(16) 0.0312(15) 0.0379(16) 0.0055(13) 0.0113(13) 0.0031(13)
C30 0.0483(17) 0.0229(13) 0.0305(14) -0.0036(12) 0.0088(13) -0.0011(11)
C31 0.0452(17) 0.0263(14) 0.0390(16) -0.0028(13) 0.0052(13) -0.0023(12)
C32 0.0401(17) 0.049(2) 0.0479(19) 0.0014(15) 0.0085(14) -0.0049(16)
C33 0.061(2) 0.069(3) 0.054(2) -0.022(2) 0.0111(18) 0.001(2)
C34 0.0320(15) 0.0301(15) 0.0396(16) -0.0031(12) -0.0006(12) -0.0059(13)
C35 0.0363(16) 0.0314(15) 0.0455(17) 0.0014(12) -0.0010(13) -0.0038(14)
C36 0.0346(16) 0.0370(17) 0.058(2) 0.0014(13) 0.0010(14) -0.0144(16)
C37 0.0379(17) 0.053(2) 0.049(2) -0.0022(15) 0.0040(14) -0.0137(17)
C38 0.0462(18) 0.053(2) 0.0410(18) -0.0026(16) 0.0047(14) 0.0025(16)
C39 0.0464(18) 0.0339(15) 0.0499(19) -0.0046(14) 0.0056(15) 0.0000(15)

loop_
_atom_type_symbol
_atom_type_description
_atom_type_scat_dispersion_real
_atom_type_scat_dispersion_imag
_atom_type_scat_source
C C 0.0033 0.0016 'International Tables Vol C Tables 4.2.6.8 and 6.1.1.4'
H H 0.0000 0.0000 'International Tables Vol C Tables 4.2.6.8 and 6.1.1.4'
N N 0.0061 0.0033 'International Tables Vol C Tables 4.2.6.8 and 6.1.1.4'
O O 0.0106 0.0060 'International Tables Vol C Tables 4.2.6.8 and 6.1.1.4'

loop_
_geom_angle_atom_site_label_1
_geom_angle_atom_site_label_2
_geom_angle_atom_site_label_3
_geom_angle
C2 O20 C20 117.6(2)
C21 O22 C22 116.7(2)
C3 O30 C30 118.0(2)
C32 O32 C31 115.8(3)
N2 N1 C4 116.5(3)
N1 N2 N3 172.6(4)
N11 N10 C10 116.0(2)
N10 N11 C11 119.0(2)
N10 N11 H11N 120.5
C11 N11 H11N 120.5
O10 N12 O11 122.3(3)
O10 N12 C12 118.6(2)
O11 N12 C12 119.1(2)
O12 N13 O13 122.7(3)
O12 N13 C14 119.8(3)
O13 N13 C14 117.6(3)
C2 C1 C5 106.8(2)
C2 C1 C6 116.0(2)
C2 C1 C10 119.3(2)
C5 C1 C6 58.4(2)
C5 C1 C10 120.6(3)
C6 C1 C10 120.2(3)
O20 C2 C1 111.8(2)
O20 C2 C3 110.0(2)
O20 C2 H2 110.1
C1 C2 C3 104.7(2)
C1 C2 H2 110.1
C3 C2 H2 110.1
O30 C3 C2 113.1(2)
O30 C3 C4 108.2(2)
O30 C3 H3 110.2
C2 C3 C4 104.7(2)
C2 C3 H3 110.2
C4 C3 H3 110.2
N1 C4 C3 109.1(3)
N1 C4 C5 105.2(3)
N1 C4 H4 112.8
C3 C4 C5 103.6(2)
C3 C4 H4 112.8
C5 C4 H4 112.8
C1 C5 C4 107.4(2)
C1 C5 C6 60.4(2)
C1 C5 H5 118.0
C4 C5 C6 120.2(3)
C4 C5 H5 118.0
C6 C5 H5 118.0
C1 C6 C5 61.1(2)
C1 C6 H6A 117.7
C1 C6 H6B 117.7
C5 C6 H6A 117.7
C5 C6 H6B 117.7
H6A C6 H6B 114.8
N10 C10 C1 119.5(3)
N10 C10 H10 120.3
C1 C10 H10 120.3
N11 C11 C12 124.4(2)
N11 C11 C16 119.7(2)
C12 C11 C16 115.9(2)
N12 C12 C11 121.4(2)
N12 C12 C13 116.0(2)
C11 C12 C13 122.6(3)
C12 C13 C14 118.3(3)
C12 C13 H13 120.8
C14 C13 H13 120.8
N13 C14 C13 119.4(3)
N13 C14 C15 118.9(3)
C13 C14 C15 121.7(3)
C14 C15 C16 119.4(3)
C14 C15 H15 120.3
C16 C15 H15 120.3
C11 C16 C15 121.9(3)
C11 C16 H16 119.0
C15 C16 H16 119.0
O20 C20 O21 125.6(3)
O20 C20 C21 109.6(2)
O21 C20 C21 124.7(3)
O22 C21 C20 108.9(2)
O22 C21 C24 107.8(2)
O22 C21 H21 109.3
C20 C21 C24 112.3(2)
C20 C21 H21 109.3
C24 C21 H21 109.3
O22 C22 O23 123.0(3)
O22 C22 C23 110.3(3)
O23 C22 C23 126.8(3)
C22 C23 H23A 109.5
C22 C23 H23B 109.5
C22 C23 H23C 109.5
H23A C23 H23B 109.5
H23A C23 H23C 109.5
H23B C23 H23C 109.5
C21 C24 C25 120.0(3)
C21 C24 C29 120.9(3)
C25 C24 C29 119.1(3)
C24 C25 C26 120.2(3)
C24 C25 H25 119.9
C26 C25 H25 119.9
C25 C26 C27 120.8(3)
C25 C26 H26 119.6
C27 C26 H26 119.6
C26 C27 C28 119.5(3)
C26 C27 H27 120.2
C28 C27 H27 120.2
C27 C28 C29 119.7(3)
C27 C28 H28 120.2
C29 C28 H28 120.2
C24 C29 C28 120.7(3)
C24 C29 H29 119.7
C28 C29 H29 119.7
O30 C30 O31 125.2(3)
O30 C30 C31 109.8(3)
O31 C30 C31 125.0(3)
O32 C31 C30 110.0(2)
O32 C31 C34 108.3(2)
O32 C31 H31 109.9
C30 C31 C34 108.8(2)
C30 C31 H31 109.9
C34 C31 H31 109.9
O32 C32 O33 121.4(3)
O32 C32 C33 112.3(3)
O33 C32 C33 126.3(3)
C32 C33 H33A 109.5
C32 C33 H33B 109.5
C32 C33 H33C 109.5
H33A C33 H33B 109.5
H33A C33 H33C 109.5
H33B C33 H33C 109.5
C35 C34 C39 119.0(3)
C31 C34 C39 119.8(3)
C31 C34 C35 121.2(3)
C34 C35 C36 119.5(3)
C34 C35 H35 120.2
C36 C35 H35 120.2
C35 C36 C37 121.0(3)
C35 C36 H36 119.5
C37 C36 H36 119.5
C36 C37 C38 119.8(3)
C36 C37 H37 120.1
C38 C37 H37 120.1
C37 C38 C39 120.0(3)
C37 C38 H38 120.0
C39 C38 H38 120.0
C34 C39 C38 120.7(3)
C34 C39 H39 119.6
C38 C39 H39 119.6

loop_
_geom_bond_atom_site_label_1
_geom_bond_atom_site_label_2
_geom_bond_distance
O10 N12 1.232(3)
O11 N12 1.223(3)
O12 N13 1.226(4)
O13 N13 1.220(5)
O20 C2 1.447(3)
O20 C20 1.334(3)
O21 C20 1.189(4)
O22 C21 1.431(3)
O22 C22 1.351(4)
O23 C22 1.194(4)
O30 C3 1.440(3)
O30 C30 1.345(3)
O31 C30 1.192(4)
O32 C32 1.360(4)
O32 C31 1.422(4)
O33 C32 1.198(4)
N1 N2 1.199(4)
N1 C4 1.496(4)
N2 N3 1.130(5)
N10 N11 1.390(3)
N10 C10 1.263(4)
N11 C11 1.341(4)
N11 H11N 0.8800
N12 C12 1.451(4)
N13 C14 1.446(4)
C1 C2 1.512(4)
C1 C5 1.534(4)
C1 C6 1.523(4)
C1 C10 1.462(4)
C2 C3 1.530(4)
C2 H2 1.0000
C3 C4 1.531(4)
C3 H3 1.0000
C4 C5 1.503(5)
C4 H4 1.0000
C5 C6 1.492(5)
C5 H5 1.0000
C6 H6A 0.9900
C6 H6B 0.9900
C10 H10 0.9500
C11 C12 1.419(4)
C11 C16 1.420(4)
C12 C13 1.379(4)
C13 C14 1.375(4)
C13 H13 0.9500
C14 C15 1.393(5)
C15 C16 1.360(4)
C15 H15 0.9500
C16 H16 0.9500
C20 C21 1.524(4)
C21 C24 1.521(4)
C21 H21 1.0000
C22 C23 1.493(5)
C23 H23A 0.9800
C23 H23B 0.9800
C23 H23C 0.9800
C24 C25 1.390(4)
C24 C29 1.389(4)
C25 C26 1.373(5)
C25 H25 0.9500
C26 C27 1.383(5)
C26 H26 0.9500
C27 C28 1.388(5)
C27 H27 0.9500
C28 C29 1.384(4)
C28 H28 0.9500
C29 H29 0.9500
C30 C31 1.529(4)
C31 C34 1.510(4)
C31 H31 1.0000
C32 C33 1.478(5)
C33 H33A 0.9800
C33 H33B 0.9800
C33 H33C 0.9800
C34 C35 1.391(4)
C34 C39 1.388(5)
C35 C36 1.390(5)
C35 H35 0.9500
C36 C37 1.367(5)
C36 H36 0.9500
C37 C38 1.380(5)
C37 H37 0.9500
C38 C39 1.381(5)
C38 H38 0.9500
C39 H39 0.9500

loop_
_geom_hbond_atom_site_label_D
_geom_hbond_atom_site_label_H
_geom_hbond_atom_site_label_A
_geom_hbond_distance_DH
_geom_hbond_distance_HA
_geom_hbond_distance_DA
_geom_hbond_angle_DHA
N11 H11N O10 0.88 2.00 2.618(3) 126.1

loop_
_geom_torsion_atom_site_label_1
_geom_torsion_atom_site_label_2
_geom_torsion_atom_site_label_3
_geom_torsion_atom_site_label_4
_geom_torsion
C20 O20 C2 C1 -130.2(3)
C20 O20 C2 C3 114.0(3)
C2 O20 C20 O21 2.3(4)
C2 O20 C20 C21 -179.5(2)
C22 O22 C21 C24 154.8(2)
C22 O22 C21 C20 -83.2(3)
C21 O22 C22 O23 2.3(5)
C21 O22 C22 C23 -177.5(3)
C30 O30 C3 C2 99.5(3)
C30 O30 C3 C4 -145.1(2)
C3 O30 C30 O31 -6.5(4)
C3 O30 C30 C31 170.8(2)
C32 O32 C31 C34 170.2(3)
C32 O32 C31 C30 -71.1(3)
C31 O32 C32 O33 1.7(5)
C31 O32 C32 C33 -176.8(3)
N2 N1 C4 C3 92.0(4)
N2 N1 C4 C5 -157.4(3)
C10 N10 N11 C11 159.9(3)
N11 N10 C10 C1 174.7(3)
N10 N11 C11 C12 177.6(3)
N10 N11 C11 C16 -4.5(4)
O10 N12 C12 C11 -8.6(4)
O10 N12 C12 C13 171.9(3)
O11 N12 C12 C11 171.4(3)
O11 N12 C12 C13 -8.1(4)
O12 N13 C14 C13 -8.9(5)
O12 N13 C14 C15 170.3(3)
O13 N13 C14 C13 172.5(4)
O13 N13 C14 C15 -8.3(5)
C5 C1 C2 O20 -136.4(2)
C5 C1 C2 C3 -17.4(3)
C6 C1 C2 O20 -73.9(3)
C6 C1 C2 C3 45.1(3)
C10 C1 C2 O20 82.4(3)
C10 C1 C2 C3 -158.5(3)
C2 C1 C5 C4 -4.8(3)
C2 C1 C5 C6 110.6(3)
C6 C1 C5 C4 -115.4(3)
C10 C1 C5 C4 135.7(3)
C10 C1 C5 C6 -108.9(3)
C2 C1 C6 C5 -94.4(3)
C10 C1 C6 C5 109.5(3)
C2 C1 C10 N10 -13.5(4)
C5 C1 C10 N10 -149.2(3)
C6 C1 C10 N10 141.9(3)
O20 C2 C3 O30 -89.3(3)
O20 C2 C3 C4 153.2(2)
C1 C2 C3 O30 150.5(2)
C1 C2 C3 C4 32.9(3)
O30 C3 C4 N1 -44.9(3)
O30 C3 C4 C5 -156.5(2)
C2 C3 C4 N1 76.0(3)
C2 C3 C4 C5 -35.7(3)
N1 C4 C5 C1 -89.7(3)
N1 C4 C5 C6 -155.1(3)
C3 C4 C5 C1 24.9(3)
C3 C4 C5 C6 -40.5(4)
C4 C5 C6 C1 93.9(3)
N11 C11 C12 N12 0.1(4)
N11 C11 C12 C13 179.5(3)
C16 C11 C12 N12 -177.9(3)
C16 C11 C12 C13 1.5(4)
N11 C11 C16 C15 -178.9(3)
C12 C11 C16 C15 -0.8(4)
N12 C12 C13 C14 178.9(3)
C11 C12 C13 C14 -0.5(4)
C12 C13 C14 N13 177.9(3)
C12 C13 C14 C15 -1.2(4)
N13 C14 C15 C16 -177.3(3)
C13 C14 C15 C16 1.9(5)
C14 C15 C16 C11 -0.8(5)
O20 C20 C21 O22 164.8(2)
O20 C20 C21 C24 -75.8(3)
O21 C20 C21 O22 -16.9(4)
O21 C20 C21 C24 102.4(4)
O22 C21 C24 C25 -160.9(3)
O22 C21 C24 C29 18.1(4)
C20 C21 C24 C25 79.1(3)
C20 C21 C24 C29 -101.9(3)
C21 C24 C25 C26 178.3(3)
C29 C24 C25 C26 -0.7(5)
C24 C25 C26 C27 0.9(5)
C25 C26 C27 C28 -0.7(5)
C26 C27 C28 C29 0.3(5)
C27 C28 C29 C24 0.0(4)
C25 C24 C29 C28 0.2(4)
C21 C24 C29 C28 -178.7(3)
O30 C30 C31 O32 140.2(2)
O30 C30 C31 C34 -101.3(3)
O31 C30 C31 O32 -42.4(4)
O31 C30 C31 C34 76.0(4)
O32 C31 C34 C35 19.9(4)
O32 C31 C34 C39 -162.3(3)
C30 C31 C34 C35 -99.6(3)
C30 C31 C34 C39 78.2(3)
C31 C34 C35 C36 178.0(3)
C39 C34 C35 C36 0.2(4)
C31 C34 C39 C38 -178.0(3)
C35 C34 C39 C38 -0.1(5)
C34 C35 C36 C37 -0.3(5)
C35 C36 C37 C38 0.3(5)
C36 C37 C38 C39 -0.2(5)
C37 C38 C39 C34 0.1(5)

loop_
_cod_related_entry_id
_cod_related_entry_database
_cod_related_entry_code
1 ChemSpider 21195609
